data_4089475
loop_
_publ_author_name
'Romero, Tom\'as'
'Orenes, Ra\'ul A.'
'T\'arraga, Alberto'
'Molina, Pedro'

_publ_section_title
;
 Preparation, Structural Characterization, Electrochemistry, and Sensing
 Properties toward Anions and Cations of Ferrocene-Triazole Derivatives
;
_journal_issue 20
_journal_name_full Organometallics
_journal_page_first 5740
_journal_paper_doi 10.1021/om4002457
_journal_volume 32
_journal_year 2013
_chemical_formula_sum 'C73 H61 Cl5 Fe6 N18 Ni O8'
_chemical_formula_weight 1889.46
_space_group_IT_number 2
_space_group_name_Hall '-P 1'
_space_group_name_H-M_alt 'P -1'
_symmetry_cell_setting triclinic
_symmetry_space_group_name_H-M 'P -1'
_atom_sites_solution_hydrogens geom
_atom_sites_solution_primary direct
_atom_sites_solution_secondary difmap
_audit_creation_method SHELXL-97
_cell_angle_alpha 83.778(4)
_cell_angle_beta 75.278(3)
_cell_angle_gamma 78.357(4)
_cell_formula_units_Z 2
_cell_length_a 12.391(3)
_cell_length_b 16.312(3)
_cell_length_c 19.510(4)
_cell_measurement_reflns_used 9951
_cell_measurement_temperature 100(2)
_cell_measurement_theta_max 27.97
_cell_measurement_theta_min 2.25
_cell_volume 3728.7(14)
_computing_cell_refinement 'Bruker SAINT'
_computing_data_collection 'Bruker SMART'
_computing_data_reduction 'Bruker SAINT'
_computing_molecular_graphics 'Bruker SHELXTL'
_computing_publication_material 'Bruker SHELXTL'
_computing_structure_refinement 'SHELXL-97 (Sheldrick, 1997)'
_computing_structure_solution 'SHELXS-97 (Sheldrick, 1990)'
_diffrn_ambient_temperature 100(2)
_diffrn_detector_area_resol_mean 8.26
_diffrn_measured_fraction_theta_full 0.995
_diffrn_measured_fraction_theta_max 0.918
_diffrn_measurement_device_type 'Bruker SMART APEX CCD'
_diffrn_measurement_method \w-scan
_diffrn_radiation_monochromator graphite
_diffrn_radiation_source 'fine-focus sealed tube'
_diffrn_radiation_type MoK\a
_diffrn_radiation_wavelength 0.71073
_diffrn_reflns_av_R_equivalents 0.0302
_diffrn_reflns_av_sigmaI/netI 0.0328
_diffrn_reflns_limit_h_max 16
_diffrn_reflns_limit_h_min -16
_diffrn_reflns_limit_k_max 21
_diffrn_reflns_limit_k_min -21
_diffrn_reflns_limit_l_max 25
_diffrn_reflns_limit_l_min -25
_diffrn_reflns_number 56910
_diffrn_reflns_theta_full 26.00
_diffrn_reflns_theta_max 28.61
_diffrn_reflns_theta_min 1.62
_exptl_absorpt_coefficient_mu 1.630
_exptl_absorpt_correction_T_max 0.9527
_exptl_absorpt_correction_T_min 0.8411
_exptl_absorpt_correction_type multi-scan
_exptl_absorpt_process_details SADABS
_exptl_crystal_colour yellow
_exptl_crystal_density_diffrn 1.683
_exptl_crystal_density_method 'not measured'
_exptl_crystal_description prism
_exptl_crystal_F_000 1916
_exptl_crystal_size_max 0.11
_exptl_crystal_size_mid 0.07
_exptl_crystal_size_min 0.03
_refine_diff_density_max 2.005
_refine_diff_density_min -1.054
_refine_diff_density_rms 0.111
_refine_ls_extinction_method none
_refine_ls_goodness_of_fit_ref 1.018
_refine_ls_hydrogen_treatment Riding
_refine_ls_matrix_type full
_refine_ls_number_parameters 1015
_refine_ls_number_reflns 17540
_refine_ls_number_restraints 34
_refine_ls_restrained_S_all 1.025
_refine_ls_R_factor_all 0.0609
_refine_ls_R_factor_gt 0.0502
_refine_ls_shift/su_max 0.001
_refine_ls_shift/su_mean 0.000
_refine_ls_structure_factor_coef Fsqd
_refine_ls_weighting_details 'calc w=1/[\s^2^(Fo^2^)+(0.0748P)^2^+6.1632P] where P=(Fo^2^+2Fc^2^)/3'
_refine_ls_weighting_scheme calc
_refine_ls_wR_factor_gt 0.1298
_refine_ls_wR_factor_ref 0.1384
_reflns_number_gt 14618
_reflns_number_total 17540
_reflns_threshold_expression >2sigma(I)
_cod_data_source_file om4002457_si_002.cif
_cod_data_source_block tr13niasp_compound_[63.Ni2+]
_cod_depositor_comments
;
The following automatic conversions were performed:

data item '_symmetry_cell_setting' value 'Triclinic' was changed to
'triclinic' in accordance with the
/home/saulius/struct/COD-crude-data/automatic-downloads/DataCite-retrospective/ACS/depositions/lib/dictionaries/cif_core.dic
dictionary named 'cif_core.dic' version 2.4.2 last updated on
2011-04-26.

Automatic conversion script
Id: cif_fix_values 6909 2019-04-08 15:41:33Z antanas 
;
_cod_original_cell_volume 3728.7(13)
_cod_database_code 4089475

loop_
_symmetry_equiv_pos_as_xyz
'x, y, z'
'-x, -y, -z'

loop_
_atom_site_label
_atom_site_type_symbol
_atom_site_fract_x
_atom_site_fract_y
_atom_site_fract_z
_atom_site_U_iso_or_equiv
_atom_site_adp_type
_atom_site_occupancy
_atom_site_symmetry_multiplicity
_atom_site_calc_flag
_atom_site_refinement_flags
_atom_site_disorder_assembly
_atom_site_disorder_group
Ni1 Ni 0.71730(3) 0.05305(2) 0.265826(19) 0.01927(9) Uani 1 1 d . A .
Fe1 Fe 0.91414(4) 0.26566(3) -0.03408(2) 0.02434(11) Uani 1 1 d . . .
Fe2 Fe 1.06454(5) -0.30062(3) 0.35390(2) 0.02850(12) Uani 1 1 d . . .
Fe3 Fe 0.80850(4) 0.41851(3) 0.32596(2) 0.02291(10) Uani 1 1 d . . .
Fe4 Fe 0.19543(4) 0.04604(3) 0.41174(2) 0.02300(10) Uani 1 1 d . . .
Fe5 Fe 0.31346(4) 0.36357(3) 0.13861(2) 0.02701(11) Uani 1 1 d . . .
Fe6 Fe 0.56714(4) -0.28816(3) 0.14729(3) 0.02895(11) Uani 1 1 d . . .
N1 N 0.9218(2) 0.10751(17) 0.07031(14) 0.0240(5) Uani 1 1 d . . .
N2 N 0.8226(2) 0.12775(17) 0.11793(14) 0.0250(5) Uani 1 1 d . . .
N3 N 0.8351(2) 0.08218(16) 0.17609(13) 0.0220(5) Uani 1 1 d . . .
N4 N 1.0005(2) -0.11317(15) 0.30991(13) 0.0203(5) Uani 1 1 d . . .
N5 N 0.8890(2) -0.08151(15) 0.33195(13) 0.0208(5) Uani 1 1 d . . .
N6 N 0.8639(2) -0.02690(15) 0.28116(13) 0.0207(5) Uani 1 1 d . . .
N11 N 0.7605(2) 0.24138(15) 0.37973(13) 0.0209(5) Uani 1 1 d . . .
N12 N 0.7975(2) 0.19895(16) 0.32052(13) 0.0221(5) Uani 1 1 d . . .
N13 N 0.7315(2) 0.14314(15) 0.32841(13) 0.0204(5) Uani 1 1 d . . .
N14 N 0.4369(2) 0.02275(16) 0.42641(13) 0.0211(5) Uani 1 1 d . . .
N15 N 0.5130(2) -0.01005(16) 0.36993(14) 0.0233(5) Uani 1 1 d . . .
N16 N 0.5958(2) 0.03277(16) 0.35702(13) 0.0212(5) Uani 1 1 d . . .
N21 N 0.5186(2) 0.22548(16) 0.15350(14) 0.0240(5) Uani 1 1 d . . .
N22 N 0.5644(2) 0.21263(16) 0.21004(14) 0.0235(5) Uani 1 1 d . . .
N23 N 0.5935(2) 0.13078(16) 0.21874(13) 0.0219(5) Uani 1 1 d . A .
N24 N 0.6615(2) -0.12971(16) 0.15149(13) 0.0218(5) Uani 1 1 d . . .
N25 N 0.7132(2) -0.11250(16) 0.19991(13) 0.0223(5) Uani 1 1 d . A .
N26 N 0.6784(2) -0.03197(16) 0.20885(14) 0.0227(5) Uani 1 1 d . . .
C1 C 0.9336(3) 0.1429(2) -0.00074(16) 0.0258(6) Uani 1 1 d . . .
C2 C 0.8443(3) 0.1627(2) -0.03636(17) 0.0268(6) Uani 1 1 d . . .
H2 H 0.7676 0.1568 -0.0173 0.032 Uiso 1 1 calc R . .
C3 C 0.8921(3) 0.1932(2) -0.10619(17) 0.0310(7) Uani 1 1 d . . .
H3 H 0.8522 0.2123 -0.1422 0.037 Uiso 1 1 calc R . .
C4 C 1.0100(3) 0.1902(2) -0.11311(17) 0.0330(7) Uani 1 1 d . . .
H4 H 1.0622 0.2064 -0.1547 0.040 Uiso 1 1 calc R . .
C5 C 1.0365(3) 0.1588(2) -0.04710(17) 0.0303(7) Uani 1 1 d . . .
H5 H 1.1087 0.1502 -0.0364 0.036 Uiso 1 1 calc R . .
C6 C 0.7878(4) 0.3538(3) 0.0177(3) 0.0566(13) Uani 1 1 d . . .
H6 H 0.7115 0.3475 0.0382 0.068 Uiso 1 1 calc R . .
C7 C 0.8310(4) 0.3846(2) -0.0523(2) 0.0418(9) Uani 1 1 d . . .
H7 H 0.7890 0.4027 -0.0874 0.050 Uiso 1 1 calc R . .
C8 C 0.9471(4) 0.3838(2) -0.0607(2) 0.0419(9) Uani 1 1 d . . .
H8 H 0.9971 0.4013 -0.1028 0.050 Uiso 1 1 calc R . .
C9 C 0.9773(5) 0.3531(3) 0.0029(3) 0.0549(12) Uani 1 1 d . . .
H9 H 1.0508 0.3464 0.0115 0.066 Uiso 1 1 calc R . .
C10 C 0.8796(6) 0.3338(3) 0.0520(2) 0.0622(15) Uani 1 1 d . . .
H10 H 0.8755 0.3114 0.0994 0.075 Uiso 1 1 calc R . .
C11 C 1.0536(3) -0.17561(18) 0.35328(16) 0.0220(6) Uani 1 1 d . . .
C12 C 1.1695(3) -0.2145(2) 0.33601(19) 0.0296(7) Uani 1 1 d . . .
H12 H 1.2242 -0.2050 0.2934 0.036 Uiso 1 1 calc R . .
C13 C 1.1880(3) -0.2709(2) 0.39492(19) 0.0327(7) Uani 1 1 d . . .
H13 H 1.2583 -0.3052 0.3986 0.039 Uiso 1 1 calc R . .
C14 C 1.0842(3) -0.2669(2) 0.44702(17) 0.0277(7) Uani 1 1 d . . .
H14 H 1.0730 -0.2986 0.4913 0.033 Uiso 1 1 calc R . .
C15 C 0.9994(3) -0.2075(2) 0.42173(16) 0.0257(6) Uani 1 1 d . . .
H15 H 0.9220 -0.1921 0.4458 0.031 Uiso 1 1 calc R . .
C16 C 0.9610(7) -0.3215(3) 0.2928(3) 0.0740(19) Uani 1 1 d . . .
H16 H 0.9125 -0.2797 0.2713 0.089 Uiso 1 1 calc R . .
C17 C 1.0758(7) -0.3544(3) 0.2629(2) 0.077(2) Uani 1 1 d . . .
H17 H 1.1184 -0.3393 0.2171 0.092 Uiso 1 1 calc R . .
C18 C 1.1176(6) -0.4158(3) 0.3150(3) 0.0674(16) Uani 1 1 d . . .
H18 H 1.1920 -0.4478 0.3095 0.081 Uiso 1 1 calc R . .
C19 C 1.0281(5) -0.4181(3) 0.3735(2) 0.0525(12) Uani 1 1 d . . .
H19 H 1.0302 -0.4519 0.4162 0.063 Uiso 1 1 calc R . .
C20 C 0.9324(5) -0.3613(3) 0.3591(3) 0.0627(15) Uani 1 1 d . . .
H20 H 0.8594 -0.3520 0.3906 0.075 Uiso 1 1 calc R . .
C21 C 0.9972(3) 0.0491(2) 0.09778(17) 0.0258(6) Uani 1 1 d . . .
H21 H 1.0722 0.0246 0.0747 0.031 Uiso 1 1 calc R . .
C22 C 0.9398(3) 0.03380(19) 0.16649(16) 0.0229(6) Uani 1 1 d . . .
C23 C 1.0464(3) -0.07851(19) 0.24523(16) 0.0223(6) Uani 1 1 d . . .
H23 H 1.1230 -0.0899 0.2186 0.027 Uiso 1 1 calc R . .
C24 C 0.9576(3) -0.02345(19) 0.22701(15) 0.0214(6) Uani 1 1 d . . .
C31 C 0.8104(3) 0.30976(18) 0.38727(16) 0.0214(6) Uani 1 1 d . . .
C32 C 0.9236(3) 0.32072(19) 0.35329(17) 0.0251(6) Uani 1 1 d . . .
H32 H 0.9786 0.2844 0.3215 0.030 Uiso 1 1 calc R . .
C33 C 0.9376(3) 0.3972(2) 0.37655(18) 0.0281(7) Uani 1 1 d . . .
H33 H 1.0048 0.4206 0.3631 0.034 Uiso 1 1 calc R . .
C34 C 0.8340(3) 0.4324(2) 0.42342(17) 0.0284(7) Uani 1 1 d . . .
H34 H 0.8205 0.4833 0.4463 0.034 Uiso 1 1 calc R . .
C35 C 0.7541(3) 0.3785(2) 0.43017(16) 0.0260(6) Uani 1 1 d . . .
H35 H 0.6781 0.3867 0.4579 0.031 Uiso 1 1 calc R . .
C36 C 0.7366(4) 0.4099(3) 0.2443(2) 0.0399(9) Uani 1 1 d . . .
H36 H 0.7108 0.3623 0.2347 0.048 Uiso 1 1 calc R . .
C37 C 0.8472(3) 0.4285(2) 0.21753(18) 0.0361(8) Uani 1 1 d . . .
H37 H 0.9086 0.3954 0.1868 0.043 Uiso 1 1 calc R . .
C38 C 0.8499(4) 0.5047(2) 0.24456(19) 0.0386(8) Uani 1 1 d . . .
H38 H 0.9138 0.5317 0.2349 0.046 Uiso 1 1 calc R . .
C39 C 0.7434(4) 0.5340(2) 0.2877(2) 0.0428(9) Uani 1 1 d . . .
H39 H 0.7224 0.5840 0.3125 0.051 Uiso 1 1 calc R . .
C40 C 0.6712(4) 0.4754(3) 0.2879(2) 0.0482(11) Uani 1 1 d . . .
H40 H 0.5938 0.4796 0.3128 0.058 Uiso 1 1 calc R . .
C41 C 0.3312(3) -0.00536(19) 0.45091(16) 0.0228(6) Uani 1 1 d . . .
C42 C 0.2414(3) 0.0308(2) 0.50679(16) 0.0242(6) Uani 1 1 d . . .
H42 H 0.2429 0.0741 0.5352 0.029 Uiso 1 1 calc R . .
C43 C 0.1491(3) -0.0109(2) 0.51153(17) 0.0262(6) Uani 1 1 d . . .
H43 H 0.0771 -0.0001 0.5440 0.031 Uiso 1 1 calc R . .
C44 C 0.1830(3) -0.0716(2) 0.45958(18) 0.0271(7) Uani 1 1 d . . .
H44 H 0.1373 -0.1083 0.4519 0.033 Uiso 1 1 calc R . .
C45 C 0.2967(3) -0.0687(2) 0.42086(17) 0.0257(6) Uani 1 1 d . . .
H45 H 0.3404 -0.1021 0.3829 0.031 Uiso 1 1 calc R . .
C46 C 0.2521(3) 0.1303(3) 0.3319(2) 0.0386(9) Uani 1 1 d . . .
H46 H 0.3281 0.1391 0.3154 0.046 Uiso 1 1 calc R . .
C47 C 0.1683(3) 0.1722(2) 0.3872(2) 0.0358(8) Uani 1 1 d . . .
H47 H 0.1782 0.2141 0.4141 0.043 Uiso 1 1 calc R . .
C48 C 0.0661(3) 0.1401(2) 0.39516(19) 0.0324(7) Uani 1 1 d . . .
H48 H -0.0038 0.1563 0.4285 0.039 Uiso 1 1 calc R . .
C49 C 0.0886(3) 0.0800(2) 0.34429(18) 0.0321(7) Uani 1 1 d . . .
H49 H 0.0353 0.0492 0.3372 0.038 Uiso 1 1 calc R . .
C50 C 0.2027(3) 0.0728(2) 0.30559(19) 0.0361(8) Uani 1 1 d . . .
H50 H 0.2396 0.0362 0.2686 0.043 Uiso 1 1 calc R . .
C51 C 0.6715(3) 0.21274(19) 0.42572(16) 0.0226(6) Uani 1 1 d . . .
H51 H 0.6314 0.2321 0.4711 0.027 Uiso 1 1 calc R . .
C52 C 0.6530(3) 0.14969(19) 0.39160(16) 0.0213(6) Uani 1 1 d . . .
C53 C 0.4700(3) 0.08722(19) 0.44980(16) 0.0226(6) Uani 1 1 d . . .
H53 H 0.4307 0.1205 0.4887 0.027 Uiso 1 1 calc R . .
C54 C 0.5728(3) 0.09313(18) 0.40455(16) 0.0211(6) Uani 1 1 d . . .
C61 C 0.4779(3) 0.3087(2) 0.12874(18) 0.0262(6) Uani 1 1 d . . .
C62 C 0.4574(3) 0.3316(2) 0.05996(18) 0.0289(7) Uani 1 1 d . . .
H62 H 0.4673 0.2950 0.0232 0.035 Uiso 1 1 calc R . .
C63 C 0.4188(3) 0.4205(2) 0.0570(2) 0.0357(8) Uani 1 1 d . . .
H63 H 0.3977 0.4539 0.0179 0.043 Uiso 1 1 calc R . .
C64 C 0.4180(4) 0.4497(2) 0.1228(2) 0.0432(10) Uani 1 1 d . . .
H64 H 0.3966 0.5066 0.1348 0.052 Uiso 1 1 calc R . .
C65 C 0.4539(3) 0.3813(2) 0.1682(2) 0.0364(8) Uani 1 1 d . . .
H65 H 0.4605 0.3836 0.2154 0.044 Uiso 1 1 calc R . .
C66 C 0.2143(3) 0.2781(3) 0.1906(2) 0.0424(9) Uani 1 1 d . . .
H66 H 0.2408 0.2218 0.2053 0.051 Uiso 1 1 calc R . .
C67 C 0.1888(3) 0.3059(2) 0.12405(19) 0.0315(7) Uani 1 1 d . . .
H67 H 0.1951 0.2712 0.0866 0.038 Uiso 1 1 calc R . .
C68 C 0.1522(3) 0.3943(2) 0.1231(2) 0.0352(8) Uani 1 1 d . . .
H68 H 0.1298 0.4293 0.0850 0.042 Uiso 1 1 calc R . .
C69 C 0.1552(3) 0.4207(3) 0.1896(2) 0.0474(10) Uani 1 1 d . . .
H69 H 0.1352 0.4767 0.2039 0.057 Uiso 1 1 calc R . .
C70 C 0.1936(4) 0.3482(3) 0.2309(2) 0.0499(11) Uani 1 1 d . . .
H70 H 0.2035 0.3476 0.2776 0.060 Uiso 1 1 calc R . .
C71 C 0.6826(3) -0.21255(19) 0.12947(16) 0.0217(6) Uani 1 1 d . A .
C72 C 0.7186(3) -0.2865(2) 0.16986(17) 0.0263(6) Uani 1 1 d . A .
H72 H 0.7327 -0.2893 0.2158 0.032 Uiso 1 1 calc R . .
C73 C 0.7294(3) -0.3553(2) 0.12807(17) 0.0276(7) Uani 1 1 d . A .
H73 H 0.7517 -0.4128 0.1415 0.033 Uiso 1 1 calc R . .
C74 C 0.7011(3) -0.3236(2) 0.06320(18) 0.0293(7) Uani 1 1 d . A .
H74 H 0.7019 -0.3564 0.0256 0.035 Uiso 1 1 calc R . .
C75 C 0.6711(3) -0.2341(2) 0.06328(17) 0.0259(6) Uani 1 1 d . A .
H75 H 0.6483 -0.1967 0.0266 0.031 Uiso 1 1 calc R . .
C76 C 0.4351(7) -0.2306(5) 0.2237(5) 0.039(2) Uiso 0.487(13) 1 d PD A 1
H76 H 0.4328 -0.1802 0.2446 0.046 Uiso 0.487(13) 1 calc PR A 1
C77 C 0.4717(8) -0.3124(5) 0.2527(5) 0.038(2) Uiso 0.487(13) 1 d PD A 1
H77 H 0.5031 -0.3283 0.2928 0.046 Uiso 0.487(13) 1 calc PR A 1
C78 C 0.4500(11) -0.3618(8) 0.2080(6) 0.045(4) Uiso 0.487(13) 1 d PD A 1
H78 H 0.4568 -0.4208 0.2166 0.054 Uiso 0.487(13) 1 calc PR A 1
C79 C 0.4173(8) -0.3197(5) 0.1487(5) 0.037(2) Uiso 0.487(13) 1 d PD A 1
H79 H 0.4070 -0.3436 0.1090 0.044 Uiso 0.487(13) 1 calc PR A 1
C80 C 0.4026(6) -0.2338(5) 0.1601(5) 0.0294(19) Uiso 0.487(13) 1 d PD A 1
H80 H 0.3762 -0.1876 0.1308 0.035 Uiso 0.487(13) 1 calc PR A 1
C76' C 0.4130(7) -0.2206(5) 0.1925(5) 0.035(2) Uiso 0.513(13) 1 d P A 2
H76' H 0.3989 -0.1641 0.2051 0.042 Uiso 0.513(13) 1 calc PR A 2
C77' C 0.4472(8) -0.2931(6) 0.2355(5) 0.039(2) Uiso 0.513(13) 1 d P A 2
H77' H 0.4571 -0.2924 0.2821 0.047 Uiso 0.513(13) 1 calc PR A 2
C78' C 0.4652(8) -0.3702(6) 0.1960(5) 0.027(2) Uiso 0.513(13) 1 d P A 2
H78' H 0.4905 -0.4269 0.2103 0.032 Uiso 0.513(13) 1 calc PR A 2
C79' C 0.4339(7) -0.3360(5) 0.1291(5) 0.0295(18) Uiso 0.513(13) 1 d P A 2
H79' H 0.4336 -0.3687 0.0917 0.035 Uiso 0.513(13) 1 calc PR A 2
C80' C 0.4040(6) -0.2468(5) 0.1287(5) 0.033(2) Uiso 0.513(13) 1 d P A 2
H80' H 0.3815 -0.2110 0.0911 0.040 Uiso 0.513(13) 1 calc PR A 2
C81 C 0.5188(3) 0.1531(2) 0.12550(17) 0.0259(6) Uani 1 1 d . A .
H81 H 0.4914 0.1462 0.0856 0.031 Uiso 1 1 calc R . .
C82 C 0.5677(3) 0.09214(19) 0.16806(16) 0.0228(6) Uani 1 1 d . . .
C83 C 0.5942(3) -0.06089(19) 0.12955(16) 0.0230(6) Uani 1 1 d . A .
H83 H 0.5490 -0.0573 0.0963 0.028 Uiso 1 1 calc R . .
C84 C 0.6063(3) 0.00208(19) 0.16630(16) 0.0218(6) Uani 1 1 d . A .
C99 C 0.3403(4) 0.3879(3) 0.4247(2) 0.0491(10) Uani 1 1 d . . .
H99 H 0.3614 0.3676 0.4706 0.059 Uiso 1 1 calc R B 1
Cl1 Cl 0.4240(4) 0.3192(2) 0.35945(15) 0.0591(8) Uani 0.838(13) 1 d P C 1
Cl2 Cl 0.19585(16) 0.38770(15) 0.4371(2) 0.0450(6) Uani 0.838(13) 1 d P C 1
Cl3 Cl 0.3686(3) 0.49097(14) 0.4038(3) 0.0869(13) Uani 0.838(13) 1 d P C 1
Cl1' Cl 0.4019(15) 0.3085(12) 0.3724(11) 0.058(4) Uiso 0.162(13) 1 d P C 2
Cl2' Cl 0.1888(10) 0.3741(9) 0.4614(10) 0.055(3) Uiso 0.162(13) 1 d P C 2
Cl3' Cl 0.3543(9) 0.4855(9) 0.3771(7) 0.049(3) Uiso 0.162(13) 1 d P C 2
Cl11 Cl 0.31442(7) 0.00068(5) 0.06530(5) 0.03128(17) Uani 1 1 d . . .
O1 O 0.2421(2) -0.03140(18) 0.12790(13) 0.0408(6) Uani 1 1 d . . .
O2 O 0.3603(3) 0.0668(2) 0.0811(2) 0.0709(11) Uani 1 1 d . . .
O3 O 0.2483(2) 0.0309(2) 0.01289(16) 0.0580(9) Uani 1 1 d . . .
O4 O 0.4046(2) -0.06509(18) 0.03585(14) 0.0402(6) Uani 1 1 d . . .
Cl5 Cl 0.4352(3) 0.2870(3) 0.58783(15) 0.0606(9) Uani 0.512(6) 1 d PD D 1
O5 O 0.4146(7) 0.2410(5) 0.5338(4) 0.069(2) Uiso 0.512(6) 1 d PD D 1
O6 O 0.5490(7) 0.2638(6) 0.5877(5) 0.087(3) Uiso 0.512(6) 1 d PD D 1
O7 O 0.4263(9) 0.3697(6) 0.5655(6) 0.089(3) Uiso 0.512(6) 1 d PD D 1
O8 O 0.3629(8) 0.2721(6) 0.6544(4) 0.069(2) Uiso 0.512(6) 1 d PD D 1
Cl5' Cl 0.3912(4) 0.2579(2) 0.58951(12) 0.0484(10) Uani 0.488(6) 1 d PD D 2
O5' O 0.3214(6) 0.2364(4) 0.5475(4) 0.058(2) Uiso 0.488(6) 1 d PD D 2
O6' O 0.4958(6) 0.2023(4) 0.5755(4) 0.059(2) Uiso 0.488(6) 1 d PD D 2
O7' O 0.3875(10) 0.3485(6) 0.5771(6) 0.092(3) Uiso 0.488(6) 1 d PD D 2
O8' O 0.3377(8) 0.2470(6) 0.6623(5) 0.069(2) Uiso 0.488(6) 1 d P D 2

loop_
_atom_site_aniso_label
_atom_site_aniso_U_11
_atom_site_aniso_U_22
_atom_site_aniso_U_33
_atom_site_aniso_U_23
_atom_site_aniso_U_13
_atom_site_aniso_U_12
Ni1 0.02006(19) 0.01877(18) 0.01978(18) -0.00056(14) -0.00611(14) -0.00395(14)
Fe1 0.0278(2) 0.0255(2) 0.0214(2) 0.00290(17) -0.00833(18) -0.00766(18)
Fe2 0.0460(3) 0.0194(2) 0.0243(2) 0.00177(17) -0.0146(2) -0.0093(2)
Fe3 0.0285(2) 0.0189(2) 0.0232(2) 0.00129(16) -0.01008(18) -0.00473(17)
Fe4 0.0244(2) 0.0222(2) 0.0246(2) 0.00261(17) -0.00914(17) -0.00726(17)
Fe5 0.0333(3) 0.0218(2) 0.0283(2) -0.00282(18) -0.0151(2) 0.00022(19)
Fe6 0.0267(2) 0.0226(2) 0.0382(3) -0.00208(19) -0.0069(2) -0.00697(18)
N1 0.0237(13) 0.0259(13) 0.0220(12) 0.0031(10) -0.0063(10) -0.0053(10)
N2 0.0244(13) 0.0267(13) 0.0221(12) 0.0030(10) -0.0047(10) -0.0044(11)
N3 0.0241(13) 0.0212(12) 0.0210(12) 0.0026(10) -0.0080(10) -0.0036(10)
N4 0.0224(12) 0.0192(12) 0.0201(12) -0.0002(9) -0.0073(10) -0.0034(10)
N5 0.0210(12) 0.0198(12) 0.0221(12) -0.0001(10) -0.0066(10) -0.0031(10)
N6 0.0232(13) 0.0201(12) 0.0198(12) -0.0012(9) -0.0066(10) -0.0042(10)
N11 0.0229(13) 0.0186(12) 0.0231(12) 0.0007(10) -0.0089(10) -0.0053(10)
N12 0.0224(13) 0.0215(12) 0.0235(12) -0.0019(10) -0.0060(10) -0.0052(10)
N13 0.0214(12) 0.0179(12) 0.0235(12) 0.0011(9) -0.0071(10) -0.0061(10)
N14 0.0187(12) 0.0223(12) 0.0228(12) -0.0007(10) -0.0051(10) -0.0047(10)
N15 0.0217(13) 0.0219(12) 0.0266(13) -0.0013(10) -0.0058(10) -0.0049(10)
N16 0.0215(12) 0.0202(12) 0.0233(12) 0.0000(10) -0.0064(10) -0.0063(10)
N21 0.0264(13) 0.0217(13) 0.0256(13) -0.0011(10) -0.0110(11) -0.0023(10)
N22 0.0236(13) 0.0206(12) 0.0269(13) 0.0004(10) -0.0100(10) -0.0016(10)
N23 0.0220(12) 0.0212(12) 0.0229(12) -0.0015(10) -0.0071(10) -0.0024(10)
N24 0.0226(13) 0.0221(12) 0.0222(12) -0.0020(10) -0.0077(10) -0.0038(10)
N25 0.0249(13) 0.0215(12) 0.0223(12) -0.0030(10) -0.0082(10) -0.0044(10)
N26 0.0237(13) 0.0202(12) 0.0249(12) -0.0015(10) -0.0081(10) -0.0029(10)
C1 0.0319(17) 0.0231(15) 0.0213(14) 0.0027(12) -0.0071(12) -0.0036(13)
C2 0.0330(17) 0.0245(15) 0.0267(15) -0.0014(12) -0.0107(13) -0.0094(13)
C3 0.044(2) 0.0281(16) 0.0224(15) 0.0018(13) -0.0126(14) -0.0065(15)
C4 0.0382(19) 0.0341(18) 0.0210(15) 0.0018(13) -0.0019(14) -0.0022(15)
C5 0.0283(17) 0.0330(18) 0.0256(16) 0.0058(13) -0.0047(13) -0.0021(14)
C6 0.055(3) 0.033(2) 0.071(3) -0.017(2) 0.013(2) -0.0112(19)
C7 0.048(2) 0.0229(17) 0.055(2) -0.0030(16) -0.0184(19) 0.0009(16)
C8 0.044(2) 0.0269(18) 0.054(2) 0.0063(16) -0.0093(18) -0.0117(16)
C9 0.069(3) 0.039(2) 0.075(3) -0.004(2) -0.043(3) -0.020(2)
C10 0.125(5) 0.036(2) 0.030(2) -0.0071(17) -0.018(3) -0.020(3)
C11 0.0265(15) 0.0185(14) 0.0231(14) -0.0002(11) -0.0089(12) -0.0054(12)
C12 0.0239(16) 0.0272(16) 0.0361(18) 0.0070(14) -0.0074(13) -0.0050(13)
C13 0.0287(17) 0.0285(17) 0.0408(19) 0.0054(14) -0.0138(15) -0.0016(14)
C14 0.0374(18) 0.0216(15) 0.0266(15) 0.0019(12) -0.0142(14) -0.0045(13)
C15 0.0265(16) 0.0286(16) 0.0204(14) 0.0010(12) -0.0060(12) -0.0018(13)
C16 0.141(6) 0.047(3) 0.067(3) 0.010(3) -0.071(4) -0.040(3)
C17 0.181(7) 0.036(2) 0.027(2) -0.0028(18) -0.029(3) -0.044(3)
C18 0.128(5) 0.0222(19) 0.052(3) -0.0125(18) -0.021(3) -0.008(2)
C19 0.094(4) 0.0284(19) 0.050(2) 0.0092(17) -0.035(3) -0.027(2)
C20 0.094(4) 0.045(2) 0.079(3) 0.019(2) -0.060(3) -0.042(3)
C21 0.0243(15) 0.0282(16) 0.0243(15) 0.0007(12) -0.0064(12) -0.0038(12)
C22 0.0234(15) 0.0238(15) 0.0224(14) 0.0008(12) -0.0072(12) -0.0050(12)
C23 0.0222(15) 0.0239(15) 0.0211(14) 0.0008(11) -0.0052(11) -0.0062(12)
C24 0.0242(15) 0.0211(14) 0.0197(13) -0.0008(11) -0.0061(11) -0.0056(11)
C31 0.0260(15) 0.0192(14) 0.0224(14) 0.0031(11) -0.0120(12) -0.0062(12)
C32 0.0245(15) 0.0220(15) 0.0312(16) 0.0030(12) -0.0119(13) -0.0059(12)
C33 0.0340(18) 0.0239(15) 0.0323(17) 0.0051(13) -0.0165(14) -0.0114(13)
C34 0.0427(19) 0.0212(15) 0.0264(15) 0.0013(12) -0.0139(14) -0.0116(14)
C35 0.0327(17) 0.0251(15) 0.0224(14) -0.0001(12) -0.0089(13) -0.0082(13)
C36 0.052(2) 0.039(2) 0.039(2) 0.0095(16) -0.0295(18) -0.0151(18)
C37 0.048(2) 0.039(2) 0.0245(16) 0.0017(14) -0.0148(15) -0.0087(17)
C38 0.053(2) 0.0363(19) 0.0301(18) 0.0120(15) -0.0170(17) -0.0148(17)
C39 0.062(3) 0.0263(18) 0.038(2) 0.0066(15) -0.0201(19) 0.0038(17)
C40 0.034(2) 0.063(3) 0.042(2) 0.020(2) -0.0161(17) 0.0018(19)
C41 0.0198(14) 0.0236(14) 0.0264(15) 0.0023(12) -0.0082(12) -0.0055(12)
C42 0.0242(15) 0.0241(15) 0.0248(15) 0.0023(12) -0.0072(12) -0.0061(12)
C43 0.0230(15) 0.0280(16) 0.0277(15) 0.0045(13) -0.0070(12) -0.0066(12)
C44 0.0263(16) 0.0241(15) 0.0346(17) 0.0027(13) -0.0121(13) -0.0091(13)
C45 0.0268(16) 0.0225(15) 0.0299(16) 0.0025(12) -0.0093(13) -0.0082(12)
C46 0.040(2) 0.044(2) 0.0333(18) 0.0192(16) -0.0133(16) -0.0181(17)
C47 0.049(2) 0.0243(16) 0.041(2) 0.0086(14) -0.0224(17) -0.0126(15)
C48 0.0358(19) 0.0272(17) 0.0364(18) 0.0046(14) -0.0170(15) -0.0035(14)
C49 0.0378(19) 0.0307(17) 0.0332(17) 0.0043(14) -0.0190(15) -0.0088(15)
C50 0.045(2) 0.0380(19) 0.0261(16) 0.0064(14) -0.0140(15) -0.0057(16)
C51 0.0210(14) 0.0239(15) 0.0238(14) -0.0002(12) -0.0064(12) -0.0055(12)
C52 0.0213(14) 0.0212(14) 0.0231(14) 0.0018(11) -0.0089(11) -0.0049(11)
C53 0.0239(15) 0.0233(14) 0.0222(14) -0.0017(11) -0.0062(12) -0.0071(12)
C54 0.0217(14) 0.0201(14) 0.0226(14) 0.0012(11) -0.0075(11) -0.0048(11)
C61 0.0297(16) 0.0205(15) 0.0315(16) 0.0000(12) -0.0148(13) -0.0032(12)
C62 0.0293(17) 0.0279(16) 0.0310(16) 0.0042(13) -0.0105(13) -0.0075(13)
C63 0.044(2) 0.0262(17) 0.044(2) 0.0109(15) -0.0225(17) -0.0125(15)
C64 0.055(2) 0.0229(17) 0.062(3) -0.0004(17) -0.034(2) -0.0074(16)
C65 0.046(2) 0.0252(17) 0.046(2) -0.0031(15) -0.0269(18) -0.0054(15)
C66 0.035(2) 0.046(2) 0.042(2) 0.0148(17) -0.0078(16) -0.0067(17)
C67 0.0291(17) 0.0322(17) 0.0345(18) 0.0007(14) -0.0093(14) -0.0073(14)
C68 0.0334(19) 0.0324(18) 0.043(2) -0.0012(15) -0.0176(16) -0.0023(15)
C69 0.039(2) 0.052(2) 0.051(2) -0.024(2) -0.0128(18) 0.0076(18)
C70 0.040(2) 0.079(3) 0.0289(19) -0.007(2) -0.0106(16) -0.002(2)
C71 0.0202(14) 0.0213(14) 0.0242(14) -0.0027(11) -0.0062(11) -0.0037(11)
C72 0.0311(17) 0.0247(15) 0.0259(15) -0.0026(12) -0.0131(13) -0.0029(13)
C73 0.0309(17) 0.0242(15) 0.0283(16) -0.0021(12) -0.0122(13) 0.0002(13)
C74 0.0367(18) 0.0238(15) 0.0303(16) -0.0059(13) -0.0131(14) -0.0034(13)
C75 0.0306(17) 0.0243(15) 0.0237(15) -0.0006(12) -0.0101(13) -0.0032(13)
C81 0.0294(16) 0.0237(15) 0.0279(15) -0.0017(12) -0.0135(13) -0.0038(12)
C82 0.0199(14) 0.0230(15) 0.0254(15) -0.0028(12) -0.0054(12) -0.0031(11)
C83 0.0235(15) 0.0224(14) 0.0246(14) -0.0005(12) -0.0091(12) -0.0042(12)
C84 0.0203(14) 0.0216(14) 0.0239(14) -0.0003(11) -0.0078(11) -0.0019(11)
C99 0.054(3) 0.046(2) 0.046(2) -0.0066(19) -0.013(2) -0.002(2)
Cl1 0.0684(16) 0.0511(13) 0.0423(11) -0.0081(9) -0.0110(11) 0.0248(11)
Cl2 0.0488(8) 0.0419(9) 0.0475(14) -0.0078(8) -0.0176(7) -0.0050(6)
Cl3 0.0756(15) 0.0627(11) 0.105(3) -0.0320(12) 0.0291(16) -0.0224(9)
Cl11 0.0246(4) 0.0321(4) 0.0380(4) 0.0048(3) -0.0087(3) -0.0091(3)
O1 0.0396(15) 0.0504(16) 0.0309(13) 0.0078(12) -0.0073(11) -0.0115(12)
O2 0.0465(19) 0.053(2) 0.116(3) -0.029(2) -0.0027(19) -0.0249(16)
O3 0.0325(15) 0.088(2) 0.0416(16) 0.0303(16) -0.0081(12) -0.0013(15)
O4 0.0348(14) 0.0451(15) 0.0396(14) -0.0021(12) -0.0102(11) -0.0028(12)
Cl5 0.0420(14) 0.090(2) 0.0522(14) -0.0415(14) -0.0113(11) 0.0023(14)
Cl5' 0.064(2) 0.0496(15) 0.0277(10) -0.0142(9) -0.0201(11) 0.0174(13)

loop_
_atom_type_symbol
_atom_type_description
_atom_type_scat_dispersion_real
_atom_type_scat_dispersion_imag
_atom_type_scat_source
C C 0.0033 0.0016 'International Tables Vol C Tables 4.2.6.8 and 6.1.1.4'
H H 0.0000 0.0000 'International Tables Vol C Tables 4.2.6.8 and 6.1.1.4'
N N 0.0061 0.0033 'International Tables Vol C Tables 4.2.6.8 and 6.1.1.4'
Fe Fe 0.3463 0.8444 'International Tables Vol C Tables 4.2.6.8 and 6.1.1.4'
Cl Cl 0.1484 0.1585 'International Tables Vol C Tables 4.2.6.8 and 6.1.1.4'
Ni Ni 0.3393 1.1124 'International Tables Vol C Tables 4.2.6.8 and 6.1.1.4'
O O 0.0106 0.0060 'International Tables Vol C Tables 4.2.6.8 and 6.1.1.4'

loop_
_geom_angle_atom_site_label_1
_geom_angle_atom_site_label_2
_geom_angle_atom_site_label_3
_geom_angle
N3 Ni1 N16 175.95(10)
N3 Ni1 N26 88.16(10)
N16 Ni1 N26 94.86(10)
N3 Ni1 N13 97.76(10)
N16 Ni1 N13 78.98(10)
N26 Ni1 N13 171.80(10)
N3 Ni1 N6 78.33(10)
N16 Ni1 N6 104.17(10)
N26 Ni1 N6 92.91(10)
N13 Ni1 N6 93.84(10)
N3 Ni1 N23 86.69(10)
N16 Ni1 N23 91.22(10)
N26 Ni1 N23 78.94(10)
N13 Ni1 N23 95.67(10)
N6 Ni1 N23 163.21(10)
C10 Fe1 C1 107.96(16)
C10 Fe1 C9 40.6(2)
C1 Fe1 C9 124.45(16)
C10 Fe1 C3 160.1(2)
C1 Fe1 C3 68.17(13)
C9 Fe1 C3 157.59(19)
C10 Fe1 C6 41.2(2)
C1 Fe1 C6 122.49(16)
C9 Fe1 C6 68.5(2)
C3 Fe1 C6 123.08(19)
C10 Fe1 C8 68.06(18)
C1 Fe1 C8 160.62(15)
C9 Fe1 C8 40.25(18)
C3 Fe1 C8 122.10(16)
C6 Fe1 C8 67.91(18)
C10 Fe1 C7 68.55(19)
C1 Fe1 C7 157.87(16)
C9 Fe1 C7 68.06(18)
C3 Fe1 C7 107.26(15)
C6 Fe1 C7 40.47(18)
C8 Fe1 C7 40.22(17)
C10 Fe1 C2 123.66(18)
C1 Fe1 C2 40.75(13)
C9 Fe1 C2 160.59(17)
C3 Fe1 C2 40.71(13)
C6 Fe1 C2 107.04(17)
C8 Fe1 C2 157.36(15)
C7 Fe1 C2 121.65(15)
C10 Fe1 C4 157.6(2)
C1 Fe1 C4 67.91(13)
C9 Fe1 C4 122.2(2)
C3 Fe1 C4 40.81(15)
C6 Fe1 C4 159.8(2)
C8 Fe1 C4 108.10(16)
C7 Fe1 C4 123.72(16)
C2 Fe1 C4 68.56(14)
C10 Fe1 C5 121.83(19)
C1 Fe1 C5 40.61(13)
C9 Fe1 C5 107.67(18)
C3 Fe1 C5 68.80(14)
C6 Fe1 C5 158.10(18)
C8 Fe1 C5 124.02(16)
C7 Fe1 C5 160.00(16)
C2 Fe1 C5 68.98(14)
C4 Fe1 C5 40.64(13)
C11 Fe2 C18 156.16(18)
C11 Fe2 C17 119.92(16)
C18 Fe2 C17 42.4(2)
C11 Fe2 C15 41.37(12)
C18 Fe2 C15 161.94(17)
C17 Fe2 C15 151.7(2)
C11 Fe2 C19 162.77(18)
C18 Fe2 C19 39.8(2)
C17 Fe2 C19 68.41(18)
C15 Fe2 C19 124.10(17)
C11 Fe2 C14 68.77(12)
C18 Fe2 C14 126.07(18)
C17 Fe2 C14 167.0(2)
C15 Fe2 C14 41.09(13)
C19 Fe2 C14 106.12(15)
C11 Fe2 C12 40.88(13)
C18 Fe2 C12 121.7(2)
C17 Fe2 C12 110.6(2)
C15 Fe2 C12 69.61(14)
C19 Fe2 C12 154.34(18)
C14 Fe2 C12 68.89(14)
C11 Fe2 C20 125.76(18)
C18 Fe2 C20 67.5(3)
C17 Fe2 C20 66.7(3)
C15 Fe2 C20 105.1(2)
C19 Fe2 C20 40.6(2)
C14 Fe2 C20 117.37(19)
C12 Fe2 C20 164.39(16)
C11 Fe2 C16 107.45(18)
C18 Fe2 C16 69.4(3)
C17 Fe2 C16 40.4(3)
C15 Fe2 C16 116.0(2)
C19 Fe2 C16 68.25(19)
C14 Fe2 C16 150.0(2)
C12 Fe2 C16 128.76(18)
C20 Fe2 C16 39.2(2)
C11 Fe2 C13 68.28(13)
C18 Fe2 C13 109.6(2)
C17 Fe2 C13 130.8(3)
C15 Fe2 C13 68.84(14)
C19 Fe2 C13 119.24(16)
C14 Fe2 C13 40.50(14)
C12 Fe2 C13 40.74(13)
C20 Fe2 C13 152.49(17)
C16 Fe2 C13 167.9(2)
C31 Fe3 C32 41.14(13)
C31 Fe3 C39 157.58(16)
C32 Fe3 C39 159.92(16)
C31 Fe3 C38 161.64(15)
C32 Fe3 C38 123.15(15)
C39 Fe3 C38 40.04(17)
C31 Fe3 C33 68.45(12)
C32 Fe3 C33 41.05(12)
C39 Fe3 C33 123.54(16)
C38 Fe3 C33 105.71(15)
C31 Fe3 C40 122.43(16)
C32 Fe3 C40 156.35(17)
C39 Fe3 C40 41.20(18)
C38 Fe3 C40 68.24(17)
C33 Fe3 C40 162.13(17)
C31 Fe3 C37 125.68(14)
C32 Fe3 C37 105.88(15)
C39 Fe3 C37 68.10(16)
C38 Fe3 C37 40.49(15)
C33 Fe3 C37 118.73(15)
C40 Fe3 C37 68.35(17)
C31 Fe3 C36 109.07(14)
C32 Fe3 C36 120.02(15)
C39 Fe3 C36 68.71(16)
C38 Fe3 C36 68.23(16)
C33 Fe3 C36 154.45(16)
C40 Fe3 C36 40.75(18)
C37 Fe3 C36 40.60(16)
C31 Fe3 C34 68.26(12)
C32 Fe3 C34 69.18(13)
C39 Fe3 C34 107.35(15)
C38 Fe3 C34 119.48(14)
C33 Fe3 C34 40.84(14)
C40 Fe3 C34 126.16(17)
C37 Fe3 C34 153.95(15)
C36 Fe3 C34 163.91(16)
C31 Fe3 C35 40.92(12)
C32 Fe3 C35 69.69(13)
C39 Fe3 C35 121.38(15)
C38 Fe3 C35 155.08(14)
C33 Fe3 C35 68.93(14)
C40 Fe3 C35 109.04(15)
C37 Fe3 C35 163.60(14)
C36 Fe3 C35 126.93(15)
C34 Fe3 C35 40.69(13)
C41 Fe4 C47 118.44(14)
C41 Fe4 C46 105.31(14)
C47 Fe4 C46 40.65(16)
C41 Fe4 C48 154.71(14)
C47 Fe4 C48 40.99(15)
C46 Fe4 C48 68.56(16)
C41 Fe4 C45 41.03(12)
C47 Fe4 C45 153.42(15)
C46 Fe4 C45 118.62(15)
C48 Fe4 C45 163.65(13)
C41 Fe4 C42 41.03(12)
C47 Fe4 C42 105.82(14)
C46 Fe4 C42 123.02(14)
C48 Fe4 C42 120.37(14)
C45 Fe4 C42 69.56(13)
C41 Fe4 C50 123.93(14)
C47 Fe4 C50 68.27(15)
C46 Fe4 C50 40.53(15)
C48 Fe4 C50 68.21(15)
C45 Fe4 C50 106.92(14)
C42 Fe4 C50 160.45(14)
C41 Fe4 C49 162.03(14)
C47 Fe4 C49 67.85(14)
C46 Fe4 C49 67.72(15)
C48 Fe4 C49 40.16(14)
C45 Fe4 C49 126.30(14)
C42 Fe4 C49 156.68(14)
C50 Fe4 C49 40.19(15)
C41 Fe4 C44 67.85(12)
C47 Fe4 C44 163.69(15)
C46 Fe4 C44 155.34(16)
C48 Fe4 C44 127.64(14)
C45 Fe4 C44 40.64(13)
C42 Fe4 C44 68.31(13)
C50 Fe4 C44 122.28(14)
C49 Fe4 C44 111.15(13)
C41 Fe4 C43 68.05(13)
C47 Fe4 C43 125.54(15)
C46 Fe4 C43 161.15(15)
C48 Fe4 C43 109.45(14)
C45 Fe4 C43 68.75(13)
C42 Fe4 C43 40.53(12)
C50 Fe4 C43 157.69(14)
C49 Fe4 C43 123.69(14)
C44 Fe4 C43 40.35(13)
C61 Fe5 C69 156.46(15)
C61 Fe5 C64 67.80(15)
C69 Fe5 C64 107.40(18)
C61 Fe5 C65 40.89(13)
C69 Fe5 C65 120.36(16)
C64 Fe5 C65 40.54(15)
C61 Fe5 C70 121.20(16)
C69 Fe5 C70 40.80(19)
C64 Fe5 C70 123.71(19)
C65 Fe5 C70 106.25(17)
C61 Fe5 C68 161.51(14)
C69 Fe5 C68 40.65(15)
C64 Fe5 C68 122.16(15)
C65 Fe5 C68 156.54(14)
C70 Fe5 C68 68.32(16)
C61 Fe5 C62 40.93(13)
C69 Fe5 C62 160.88(16)
C64 Fe5 C62 68.22(16)
C65 Fe5 C62 69.25(15)
C70 Fe5 C62 157.17(17)
C68 Fe5 C62 124.63(14)
C61 Fe5 C63 68.40(14)
C69 Fe5 C63 123.86(18)
C64 Fe5 C63 40.34(16)
C65 Fe5 C63 68.79(15)
C70 Fe5 C63 160.19(18)
C68 Fe5 C63 108.17(15)
C62 Fe5 C63 40.85(14)
C61 Fe5 C67 124.98(13)
C69 Fe5 C67 68.00(16)
C64 Fe5 C67 158.28(15)
C65 Fe5 C67 160.45(14)
C70 Fe5 C67 67.61(16)
C68 Fe5 C67 40.51(14)
C62 Fe5 C67 108.76(14)
C63 Fe5 C67 123.25(14)
C61 Fe5 C66 108.01(15)
C69 Fe5 C66 67.97(18)
C64 Fe5 C66 159.58(17)
C65 Fe5 C66 123.15(16)
C70 Fe5 C66 39.88(18)
C68 Fe5 C66 68.19(16)
C62 Fe5 C66 122.66(15)
C63 Fe5 C66 158.72(16)
C67 Fe5 C66 40.39(15)
C77' Fe6 C71 124.1(3)
C77' Fe6 C80 54.1(4)
C71 Fe6 C80 117.8(2)
C77' Fe6 C79 57.9(4)
C71 Fe6 C79 156.1(2)
C80 Fe6 C79 40.9(3)
C77' Fe6 C78' 43.9(4)
C71 Fe6 C78' 161.2(3)
C80 Fe6 C78' 69.4(3)
C79 Fe6 C78' 38.8(4)
C77' Fe6 C76' 41.8(4)
C71 Fe6 C76' 108.1(2)
C80 Fe6 C76' 21.0(2)
C79 Fe6 C76' 55.7(4)
C78' Fe6 C76' 72.3(4)
C77' Fe6 C72 110.6(3)
C71 Fe6 C72 41.15(12)
C80 Fe6 C72 146.6(3)
C79 Fe6 C72 161.9(3)
C78' Fe6 C72 123.1(3)
C76' Fe6 C72 127.0(3)
C77' Fe6 C75 157.3(3)
C71 Fe6 C75 40.97(12)
C80 Fe6 C75 112.6(2)
C79 Fe6 C75 126.8(3)
C78' Fe6 C75 155.7(3)
C76' Fe6 C75 118.9(2)
C72 Fe6 C75 69.52(13)
C77' Fe6 C73 126.9(3)
C71 Fe6 C73 68.45(13)
C80 Fe6 C73 172.6(3)
C79 Fe6 C73 132.0(3)
C78' Fe6 C73 106.1(3)
C76' Fe6 C73 164.8(3)
C72 Fe6 C73 40.76(12)
C75 Fe6 C73 68.93(13)
C77' Fe6 C74 161.6(3)
C71 Fe6 C74 68.15(12)
C80 Fe6 C74 136.2(3)
C79 Fe6 C74 117.5(3)
C78' Fe6 C74 120.0(3)
C76' Fe6 C74 153.6(3)
C72 Fe6 C74 68.45(13)
C75 Fe6 C74 40.87(13)
C73 Fe6 C74 40.36(13)
C77' Fe6 C76 29.0(3)
C71 Fe6 C76 103.8(3)
C80 Fe6 C76 40.4(3)
C79 Fe6 C76 67.0(4)
C78' Fe6 C76 69.8(4)
C76' Fe6 C76 20.2(2)
C72 Fe6 C76 110.5(3)
C75 Fe6 C76 128.6(3)
C73 Fe6 C76 144.6(3)
C74 Fe6 C76 169.4(3)
C77' Fe6 C79' 69.6(3)
C71 Fe6 C79' 156.2(2)
C80 Fe6 C79' 51.1(3)
C79 Fe6 C79' 13.0(3)
C78' Fe6 C79' 42.1(3)
C76' Fe6 C79' 67.8(3)
C72 Fe6 C79' 159.3(2)
C75 Fe6 C79' 118.8(2)
C73 Fe6 C79' 121.5(3)
C74 Fe6 C79' 104.6(3)
C76 Fe6 C79' 80.0(3)
N2 N1 C21 112.2(3)
N2 N1 C1 119.2(3)
C21 N1 C1 128.5(3)
N3 N2 N1 105.1(2)
N2 N3 C22 111.1(3)
N2 N3 Ni1 130.9(2)
C22 N3 Ni1 116.3(2)
N5 N4 C23 111.6(2)
N5 N4 C11 119.6(2)
C23 N4 C11 128.8(3)
N6 N5 N4 105.8(2)
N5 N6 C24 110.4(2)
N5 N6 Ni1 134.9(2)
C24 N6 Ni1 114.74(19)
N12 N11 C51 112.2(2)
N12 N11 C31 120.2(2)
C51 N11 C31 127.6(3)
N13 N12 N11 105.3(2)
N12 N13 C52 110.8(2)
N12 N13 Ni1 134.6(2)
C52 N13 Ni1 114.56(19)
N15 N14 C53 112.0(2)
N15 N14 C41 120.0(2)
C53 N14 C41 127.7(3)
N16 N15 N14 105.8(2)
N15 N16 C54 110.5(2)
N15 N16 Ni1 131.7(2)
C54 N16 Ni1 114.06(19)
N22 N21 C81 112.5(3)
N22 N21 C61 120.2(3)
C81 N21 C61 127.2(3)
N23 N22 N21 105.3(2)
N22 N23 C82 110.4(2)
N22 N23 Ni1 132.8(2)
C82 N23 Ni1 112.4(2)
N25 N24 C83 112.3(2)
N25 N24 C71 119.3(2)
C83 N24 C71 128.4(3)
N26 N25 N24 105.3(2)
N25 N26 C84 110.5(2)
N25 N26 Ni1 134.4(2)
C84 N26 Ni1 114.9(2)
C5 C1 C2 110.3(3)
C5 C1 N1 125.3(3)
C2 C1 N1 124.3(3)
C5 C1 Fe1 71.03(19)
C2 C1 Fe1 70.56(18)
N1 C1 Fe1 127.9(2)
C1 C2 C3 106.5(3)
C1 C2 Fe1 68.69(18)
C3 C2 Fe1 69.14(19)
C2 C3 C4 108.5(3)
C2 C3 Fe1 70.16(18)
C4 C3 Fe1 70.1(2)
C3 C4 C5 108.5(3)
C3 C4 Fe1 69.08(19)
C5 C4 Fe1 70.07(19)
C1 C5 C4 106.3(3)
C1 C5 Fe1 68.36(19)
C4 C5 Fe1 69.29(19)
C7 C6 C10 107.5(4)
C7 C6 Fe1 70.2(2)
C10 C6 Fe1 68.9(3)
C8 C7 C6 107.8(4)
C8 C7 Fe1 69.5(2)
C6 C7 Fe1 69.4(2)
C9 C8 C7 109.0(4)
C9 C8 Fe1 69.7(2)
C7 C8 Fe1 70.2(2)
C8 C9 C10 108.0(4)
C8 C9 Fe1 70.0(2)
C10 C9 Fe1 69.3(2)
C9 C10 C6 107.7(4)
C9 C10 Fe1 70.1(2)
C6 C10 Fe1 69.9(2)
N4 C11 C12 125.1(3)
N4 C11 C15 125.3(3)
C12 C11 C15 109.5(3)
N4 C11 Fe2 127.0(2)
C12 C11 Fe2 70.72(18)
C15 C11 Fe2 69.76(18)
C11 C12 C13 106.8(3)
C11 C12 Fe2 68.40(18)
C13 C12 Fe2 70.0(2)
C14 C13 C12 108.6(3)
C14 C13 Fe2 69.13(19)
C12 C13 Fe2 69.3(2)
C13 C14 C15 108.5(3)
C13 C14 Fe2 70.4(2)
C15 C14 Fe2 69.00(18)
C14 C15 C11 106.6(3)
C14 C15 Fe2 69.91(18)
C11 C15 Fe2 68.87(17)
C20 C16 C17 107.1(5)
C20 C16 Fe2 70.3(3)
C17 C16 Fe2 68.6(3)
C16 C17 C18 107.9(5)
C16 C17 Fe2 70.9(3)
C18 C17 Fe2 68.8(2)
C19 C18 C17 106.7(5)
C19 C18 Fe2 70.4(3)
C17 C18 Fe2 68.9(2)
C18 C19 C20 108.2(4)
C18 C19 Fe2 69.8(2)
C20 C19 Fe2 70.5(2)
C16 C20 C19 110.1(6)
C16 C20 Fe2 70.5(3)
C19 C20 Fe2 68.8(3)
N1 C21 C22 103.9(3)
N3 C22 C21 107.6(3)
N3 C22 C24 114.5(3)
C21 C22 C24 137.6(3)
N4 C23 C24 104.4(3)
N6 C24 C23 107.7(3)
N6 C24 C22 115.5(3)
C23 C24 C22 136.7(3)
N11 C31 C35 124.6(3)
N11 C31 C32 125.6(3)
C35 C31 C32 109.8(3)
N11 C31 Fe3 126.2(2)
C35 C31 Fe3 70.39(17)
C32 C31 Fe3 69.71(17)
C31 C32 C33 106.4(3)
C31 C32 Fe3 69.14(17)
C33 C32 Fe3 69.59(18)
C34 C33 C32 108.6(3)
C34 C33 Fe3 69.91(19)
C32 C33 Fe3 69.36(18)
C35 C34 C33 108.6(3)
C35 C34 Fe3 69.77(18)
C33 C34 Fe3 69.25(18)
C34 C35 C31 106.7(3)
C34 C35 Fe3 69.54(18)
C31 C35 Fe3 68.69(17)
C37 C36 C40 107.8(4)
C37 C36 Fe3 69.7(2)
C40 C36 Fe3 69.5(2)
C38 C37 C36 108.0(4)
C38 C37 Fe3 69.6(2)
C36 C37 Fe3 69.7(2)
C39 C38 C37 108.9(4)
C39 C38 Fe3 69.9(2)
C37 C38 Fe3 69.9(2)
C38 C39 C40 107.9(4)
C38 C39 Fe3 70.1(2)
C40 C39 Fe3 69.5(2)
C36 C40 C39 107.4(4)
C36 C40 Fe3 69.8(2)
C39 C40 Fe3 69.3(2)
C45 C41 C42 110.3(3)
C45 C41 N14 125.7(3)
C42 C41 N14 123.9(3)
C45 C41 Fe4 70.80(18)
C42 C41 Fe4 70.82(18)
N14 C41 Fe4 121.9(2)
C43 C42 C41 106.3(3)
C43 C42 Fe4 70.05(18)
C41 C42 Fe4 68.15(17)
C44 C43 C42 108.4(3)
C44 C43 Fe4 69.81(19)
C42 C43 Fe4 69.42(18)
C43 C44 C45 109.2(3)
C43 C44 Fe4 69.84(18)
C45 C44 Fe4 69.36(18)
C41 C45 C44 105.8(3)
C41 C45 Fe4 68.18(18)
C44 C45 Fe4 70.00(19)
C47 C46 C50 108.1(3)
C47 C46 Fe4 69.6(2)
C50 C46 Fe4 70.1(2)
C46 C47 C48 107.9(3)
C46 C47 Fe4 69.8(2)
C48 C47 Fe4 69.73(19)
C49 C48 C47 107.2(3)
C49 C48 Fe4 70.2(2)
C47 C48 Fe4 69.3(2)
C48 C49 C50 109.2(3)
C48 C49 Fe4 69.60(19)
C50 C49 Fe4 69.8(2)
C49 C50 C46 107.6(3)
C49 C50 Fe4 70.0(2)
C46 C50 Fe4 69.4(2)
N11 C51 C52 104.1(3)
N13 C52 C51 107.6(3)
N13 C52 C54 115.4(3)
C51 C52 C54 137.0(3)
N14 C53 C54 104.3(3)
N16 C54 C53 107.5(3)
N16 C54 C52 115.6(3)
C53 C54 C52 136.6(3)
C65 C61 C62 109.9(3)
C65 C61 N21 125.3(3)
C62 C61 N21 124.8(3)
C65 C61 Fe5 70.5(2)
C62 C61 Fe5 70.69(19)
N21 C61 Fe5 126.3(2)
C61 C62 C63 106.5(3)
C61 C62 Fe5 68.39(19)
C63 C62 Fe5 69.6(2)
C64 C63 C62 107.7(3)
C64 C63 Fe5 69.5(2)
C62 C63 Fe5 69.6(2)
C63 C64 C65 109.8(3)
C63 C64 Fe5 70.1(2)
C65 C64 Fe5 69.8(2)
C64 C65 C61 106.1(3)
C64 C65 Fe5 69.6(2)
C61 C65 Fe5 68.60(19)
C70 C66 C67 108.1(4)
C70 C66 Fe5 69.8(3)
C67 C66 Fe5 69.7(2)
C66 C67 C68 108.3(3)
C66 C67 Fe5 69.9(2)
C68 C67 Fe5 69.6(2)
C67 C68 C69 107.4(3)
C67 C68 Fe5 69.9(2)
C69 C68 Fe5 69.4(2)
C68 C69 C70 107.8(4)
C68 C69 Fe5 70.0(2)
C70 C69 Fe5 69.8(2)
C66 C70 C69 108.3(3)
C66 C70 Fe5 70.4(2)
C69 C70 Fe5 69.4(2)
N24 C71 C75 124.7(3)
N24 C71 C72 125.3(3)
C75 C71 C72 109.9(3)
N24 C71 Fe6 125.4(2)
C75 C71 Fe6 70.84(18)
C72 C71 Fe6 70.41(18)
C73 C72 C71 106.7(3)
C73 C72 Fe6 69.96(18)
C71 C72 Fe6 68.45(17)
C74 C73 C72 108.4(3)
C74 C73 Fe6 69.99(19)
C72 C73 Fe6 69.27(18)
C73 C74 C75 109.1(3)
C73 C74 Fe6 69.7(2)
C75 C74 Fe6 69.40(19)
C71 C75 C74 106.0(3)
C71 C75 Fe6 68.19(18)
C74 C75 Fe6 69.73(19)
C80 C76 C77 111.5(7)
C80 C76 Fe6 68.3(4)
C77 C76 Fe6 73.2(5)
C78 C77 C76 101.8(9)
C78 C77 Fe6 70.5(6)
C76 C77 Fe6 67.1(5)
C77 C78 C79 115.1(10)
C77 C78 Fe6 72.2(7)
C79 C78 Fe6 66.7(6)
C78 C79 C80 105.1(8)
C78 C79 Fe6 74.2(6)
C80 C79 Fe6 69.5(5)
C76 C80 C79 105.9(7)
C76 C80 Fe6 71.3(4)
C79 C80 Fe6 69.6(5)
C80' C76' C77' 108.5(7)
C80' C76' Fe6 73.1(4)
C77' C76' Fe6 66.8(4)
C76' C77' C78' 109.8(8)
C76' C77' Fe6 71.4(5)
C78' C77' Fe6 69.7(5)
C79' C78' C77' 102.5(7)
C79' C78' Fe6 71.2(5)
C77' C78' Fe6 66.3(5)
C80' C79' C78' 110.1(8)
C80' C79' Fe6 71.0(4)
C78' C79' Fe6 66.7(5)
C76' C80' C79' 109.1(7)
C76' C80' Fe6 67.5(4)
C79' C80' Fe6 69.2(4)
N21 C81 C82 103.9(3)
N23 C82 C81 107.8(3)
N23 C82 C84 116.5(3)
C81 C82 C84 135.3(3)
N24 C83 C84 104.2(3)
C83 C84 N26 107.8(3)
C83 C84 C82 136.5(3)
N26 C84 C82 115.6(3)
Cl1' C99 Cl2 103.1(7)
Cl1' C99 Cl1 12.2(6)
Cl2 C99 Cl1 111.7(3)
Cl1' C99 Cl3 123.4(6)
Cl2 C99 Cl3 110.6(3)
Cl1 C99 Cl3 111.3(3)
Cl1' C99 Cl3' 110.9(7)
Cl2 C99 Cl3' 102.0(4)
Cl1 C99 Cl3' 99.9(5)
Cl3 C99 Cl3' 19.9(3)
Cl1' C99 Cl2' 106.0(7)
Cl2 C99 Cl2' 15.1(5)
Cl1 C99 Cl2' 116.5(4)
Cl3 C99 Cl2' 118.4(5)
Cl3' C99 Cl2' 113.7(7)
O2 Cl11 O4 109.60(19)
O2 Cl11 O1 110.9(2)
O4 Cl11 O1 109.80(17)
O2 Cl11 O3 109.5(2)
O4 Cl11 O3 108.18(19)
O1 Cl11 O3 108.81(16)
O7 Cl5 O6 102.6(6)
O7 Cl5 O8 113.6(6)
O6 Cl5 O8 113.1(6)
O7 Cl5 O5 108.7(6)
O6 Cl5 O5 107.4(5)
O8 Cl5 O5 111.0(5)
O6' Cl5' O8' 108.5(5)
O6' Cl5' O5' 108.0(4)
O8' Cl5' O5' 108.9(5)
O6' Cl5' O7' 120.2(6)
O8' Cl5' O7' 104.4(6)
O5' Cl5' O7' 106.4(5)

loop_
_geom_bond_atom_site_label_1
_geom_bond_atom_site_label_2
_geom_bond_distance
Ni1 N3 2.055(3)
Ni1 N16 2.062(3)
Ni1 N26 2.066(3)
Ni1 N13 2.070(2)
Ni1 N6 2.080(3)
Ni1 N23 2.117(3)
Fe1 C10 2.021(4)
Fe1 C1 2.023(3)
Fe1 C9 2.032(4)
Fe1 C3 2.034(3)
Fe1 C6 2.035(4)
Fe1 C8 2.036(4)
Fe1 C7 2.045(4)
Fe1 C2 2.048(3)
Fe1 C4 2.048(3)
Fe1 C5 2.058(3)
Fe2 C11 2.015(3)
Fe2 C18 2.023(4)
Fe2 C17 2.025(4)
Fe2 C15 2.027(3)
Fe2 C19 2.031(4)
Fe2 C14 2.039(3)
Fe2 C12 2.046(3)
Fe2 C20 2.053(5)
Fe2 C16 2.055(5)
Fe2 C13 2.056(4)
Fe3 C31 2.029(3)
Fe3 C32 2.036(3)
Fe3 C39 2.036(4)
Fe3 C38 2.039(4)
Fe3 C33 2.039(3)
Fe3 C40 2.040(4)
Fe3 C37 2.043(4)
Fe3 C36 2.043(4)
Fe3 C34 2.048(3)
Fe3 C35 2.051(3)
Fe4 C41 2.015(3)
Fe4 C47 2.041(3)
Fe4 C46 2.044(4)
Fe4 C48 2.047(3)
Fe4 C45 2.050(3)
Fe4 C42 2.051(3)
Fe4 C50 2.053(3)
Fe4 C49 2.055(3)
Fe4 C44 2.058(3)
Fe4 C43 2.059(3)
Fe5 C61 2.022(3)
Fe5 C69 2.043(4)
Fe5 C64 2.045(4)
Fe5 C65 2.048(4)
Fe5 C70 2.050(4)
Fe5 C68 2.051(4)
Fe5 C62 2.053(4)
Fe5 C63 2.053(4)
Fe5 C67 2.054(3)
Fe5 C66 2.057(4)
Fe6 C77' 1.973(8)
Fe6 C71 2.014(3)
Fe6 C80 2.016(7)
Fe6 C79 2.018(9)
Fe6 C78' 2.021(9)
Fe6 C76' 2.035(8)
Fe6 C72 2.040(3)
Fe6 C75 2.049(3)
Fe6 C73 2.049(3)
Fe6 C74 2.053(4)
Fe6 C76 2.056(8)
Fe6 C79' 2.084(8)
N1 N2 1.344(4)
N1 C21 1.361(4)
N1 C1 1.426(4)
N2 N3 1.313(4)
N3 C22 1.354(4)
N4 N5 1.348(4)
N4 C23 1.359(4)
N4 C11 1.418(4)
N5 N6 1.314(3)
N6 C24 1.363(4)
N11 N12 1.341(3)
N11 C51 1.361(4)
N11 C31 1.418(4)
N12 N13 1.315(3)
N13 C52 1.362(4)
N14 N15 1.336(4)
N14 C53 1.362(4)
N14 C41 1.425(4)
N15 N16 1.314(4)
N16 C54 1.364(4)
N21 N22 1.343(4)
N21 C81 1.352(4)
N21 C61 1.427(4)
N22 N23 1.315(4)
N23 C82 1.362(4)
N24 N25 1.349(3)
N24 C83 1.355(4)
N24 C71 1.416(4)
N25 N26 1.313(3)
N26 C84 1.368(4)
C1 C5 1.416(5)
C1 C2 1.417(4)
C2 C3 1.420(5)
C3 C4 1.423(5)
C4 C5 1.426(5)
C6 C7 1.411(6)
C6 C10 1.428(8)
C7 C8 1.403(6)
C8 C9 1.400(6)
C9 C10 1.407(8)
C11 C12 1.418(4)
C11 C15 1.428(4)
C12 C13 1.428(5)
C13 C14 1.417(5)
C14 C15 1.427(4)
C16 C20 1.378(7)
C16 C17 1.411(9)
C17 C18 1.463(7)
C18 C19 1.379(8)
C19 C20 1.418(7)
C21 C22 1.371(4)
C22 C24 1.458(4)
C23 C24 1.370(4)
C31 C35 1.426(4)
C31 C32 1.428(4)
C32 C33 1.429(4)
C33 C34 1.426(5)
C34 C35 1.425(5)
C36 C37 1.418(6)
C36 C40 1.422(6)
C37 C38 1.412(5)
C38 C39 1.395(6)
C39 C40 1.434(6)
C41 C45 1.425(4)
C41 C42 1.425(4)
C42 C43 1.423(4)
C43 C44 1.420(5)
C44 C45 1.427(5)
C46 C47 1.419(6)
C46 C50 1.419(5)
C47 C48 1.431(5)
C48 C49 1.408(5)
C49 C50 1.411(5)
C51 C52 1.369(4)
C52 C54 1.447(4)
C53 C54 1.367(4)
C61 C65 1.422(5)
C61 C62 1.425(4)
C62 C63 1.433(5)
C63 C64 1.413(6)
C64 C65 1.418(5)
C66 C70 1.401(6)
C66 C67 1.420(5)
C67 C68 1.421(5)
C68 C69 1.422(5)
C69 C70 1.427(7)
C71 C75 1.422(4)
C71 C72 1.425(4)
C72 C73 1.424(4)
C73 C74 1.415(5)
C74 C75 1.432(4)
C76 C80 1.408(9)
C76 C77 1.425(10)
C77 C78 1.356(11)
C78 C79 1.388(11)
C79 C80 1.410(10)
C76' C80' 1.396(10)
C76' C77' 1.431(12)
C77' C78' 1.494(13)
C78' C79' 1.476(11)
C79' C80' 1.427(11)
C81 C82 1.371(4)
C82 C84 1.452(4)
C83 C84 1.367(4)
C99 Cl1' 1.67(2)
C99 Cl2 1.746(5)
C99 Cl1 1.767(5)
C99 Cl3 1.769(5)
C99 Cl3' 1.770(12)
C99 Cl2' 1.882(13)
Cl11 O2 1.410(3)
Cl11 O4 1.433(3)
Cl11 O1 1.436(3)
Cl11 O3 1.453(3)
Cl5 O7 1.363(9)
Cl5 O6 1.384(8)
Cl5 O8 1.407(8)
Cl5 O5 1.458(7)
Cl5' O6' 1.407(7)
Cl5' O8' 1.415(10)
Cl5' O5' 1.446(7)
Cl5' O7' 1.464(10)

loop_
_geom_hbond_atom_site_label_D
_geom_hbond_atom_site_label_H
_geom_hbond_atom_site_label_A
_geom_hbond_distance_DH
_geom_hbond_distance_HA
_geom_hbond_distance_DA
_geom_hbond_angle_DHA
_geom_hbond_site_symmetry_A
C51 H51 O6 0.95 2.31 3.257(9) 172.2 .
C53 H53 O5 0.95 2.19 3.012(8) 143.9 .
C21 H21 O1 0.95 2.54 3.226(4) 128.9 1_655
C21 H21 O3 0.95 2.23 3.103(4) 153.1 1_655
C23 H23 O1 0.95 2.26 3.043(4) 139.4 1_655
C81 H81 O2 0.95 2.30 2.973(5) 127.6 .
C83 H83 O4 0.95 2.41 3.339(4) 165.7 .
C39 H39 O8 0.95 2.45 3.369(10) 161.4 2_666
C72 H72 O8 0.95 2.53 3.338(9) 143.4 2_656
C77 H77 O8 0.95 2.52 3.257(13) 134.6 2_656
C77 H77 O6 0.95 2.54 3.231(13) 129.8 2_656
C39 H39 O8 0.95 2.45 3.369(10) 161.4 2_666
C99 H99 O5 1.00 2.35 3.182(9) 139.8 .
C99 H99 O7 1.00 2.21 3.156(11) 158.2 .
